data_7239846
loop_
_publ_author_name
'Morita, Masashi'
'Yonezu, Akira'
'Kusaka, Shinpei'
'Hori, Akihiro'
'Ma, Yunsheng'
'Matsuda, Ryotaro'

_publ_section_title
;
 Direct observation of dimethyl sulfide trapped by MOF proving efficient
 removal of sulfur impurities
;
_journal_issue 8
_journal_name_full 'RSC Advances'
_journal_page_first 4710
_journal_page_last 4714
_journal_paper_doi 10.1039/C9RA09702C
_journal_volume 10
_journal_year 2020
_chemical_formula_moiety 'C376.85 H362.54 Cu48 O192 S44.42'
_chemical_formula_sum 'C359.42 H310.27 Cu48 O192 S44.98'
_chemical_formula_weight 12193.35
_space_group_crystal_system cubic
_space_group_IT_number 225
_space_group_name_Hall '-F 4 2 3'
_space_group_name_H-M_alt 'F m -3 m'
_atom_sites_solution_hydrogens geom
_atom_sites_solution_primary dual
_audit_creation_date 2019-02-22
_audit_creation_method
;
Olex2 1.2
(compiled 2018.05.29 svn.r3508 for OlexSys, GUI svn.r5506)
;
_audit_update_record
;
2019-08-29 deposited with the CCDC.	2020-01-14 downloaded from the CCDC.
;
_cell_angle_alpha 90
_cell_angle_beta 90
_cell_angle_gamma 90
_cell_formula_units_Z 1
_cell_length_a 26.3100(5)
_cell_length_b 26.3100(5)
_cell_length_c 26.3100(5)
_cell_measurement_reflns_used 6795
_cell_measurement_temperature 203
_cell_measurement_theta_max 29.4480
_cell_measurement_theta_min 3.1170
_cell_volume 18212.2(6)
_computing_cell_refinement 'CrysAlisPro 1.171.39.20a (Rigaku OD, 2015)'
_computing_data_collection 'CrysAlisPro 1.171.39.20a (Rigaku OD, 2015)'
_computing_data_reduction 'CrysAlisPro 1.171.39.20a (Rigaku OD, 2015)'
_computing_molecular_graphics 'Olex2 (Dolomanov et al., 2009)'
_computing_publication_material 'Olex2 (Dolomanov et al., 2009)'
_computing_structure_refinement 'ShelXL (Sheldrick, 2015)'
_computing_structure_solution 'ShelXT (Sheldrick, 2015)'
_diffrn_ambient_temperature 203
_diffrn_detector 'CCD plate'
_diffrn_measured_fraction_theta_full 0.996
_diffrn_measured_fraction_theta_max 0.925
_diffrn_measurement_details
;
List of Runs (angles in degrees, time in seconds):

  # Type    Start    End  Width  t~exp~   \w     \q     \k     \f   Frames
#--------------------------------------------------------------------------
  1  \w      2.00  29.00   0.50   15.00    --   -3.70  77.00  90.00   54
  2  \w    -85.00 -51.00   0.50   15.00    --    4.20 -57.00  90.00   68
;
_diffrn_measurement_device 'four-circle diffractometer'
_diffrn_measurement_device_type 'XtaLAB Pro: Kappa single'
_diffrn_measurement_method '\w scans'
_diffrn_orient_matrix_type 'CrysAlisPro convention (1999,Acta A55,543-557)'
_diffrn_orient_matrix_UB_11 -0.0108013000
_diffrn_orient_matrix_UB_12 0.0168064000
_diffrn_orient_matrix_UB_13 0.0181269000
_diffrn_orient_matrix_UB_21 0.0109938000
_diffrn_orient_matrix_UB_22 0.0209708000
_diffrn_orient_matrix_UB_23 -0.0128728000
_diffrn_orient_matrix_UB_31 -0.0220974000
_diffrn_orient_matrix_UB_32 0.0022510000
_diffrn_orient_matrix_UB_33 -0.0152455000
_diffrn_radiation_monochromator graphite
_diffrn_radiation_probe x-ray
_diffrn_radiation_type MoK\a
_diffrn_radiation_wavelength 0.71073
_diffrn_reflns_av_R_equivalents 0.0193
_diffrn_reflns_av_unetI/netI 0.0135
_diffrn_reflns_Laue_measured_fraction_full 0.996
_diffrn_reflns_Laue_measured_fraction_max 0.925
_diffrn_reflns_limit_h_max 29
_diffrn_reflns_limit_h_min -24
_diffrn_reflns_limit_k_max 34
_diffrn_reflns_limit_k_min -31
_diffrn_reflns_limit_l_max 25
_diffrn_reflns_limit_l_min -35
_diffrn_reflns_number 9084
_diffrn_reflns_point_group_measured_fraction_full 0.996
_diffrn_reflns_point_group_measured_fraction_max 0.925
_diffrn_reflns_theta_full 25.242
_diffrn_reflns_theta_max 29.192
_diffrn_reflns_theta_min 2.568
_diffrn_source 'fine-focus sealed X-ray tube'
_diffrn_source_type 'Enhance (Mo) X-ray Source'
_exptl_absorpt_coefficient_mu 1.555
_exptl_absorpt_correction_T_max 1.00000
_exptl_absorpt_correction_T_min 0.45730
_exptl_absorpt_correction_type multi-scan
_exptl_absorpt_process_details
;
CrysAlisPro 1.171.39.20a (Rigaku Oxford Diffraction, 2015)
Empirical absorption correction using spherical harmonics,
 implemented in SCALE3 ABSPACK scaling algorithm.
;
_exptl_crystal_colour 'clear dark blue'
_exptl_crystal_colour_lustre clear
_exptl_crystal_colour_modifier dark
_exptl_crystal_colour_primary blue
_exptl_crystal_density_diffrn 1.112
_exptl_crystal_description block
_exptl_crystal_F_000 6114
_exptl_crystal_size_max 0.1
_exptl_crystal_size_mid 0.1
_exptl_crystal_size_min 0.1
_refine_diff_density_max 0.661
_refine_diff_density_min -0.315
_refine_diff_density_rms 0.105
_refine_ls_extinction_method none
_refine_ls_goodness_of_fit_ref 1.298
_refine_ls_hydrogen_treatment constr
_refine_ls_matrix_type full
_refine_ls_number_parameters 57
_refine_ls_number_reflns 1197
_refine_ls_number_restraints 9
_refine_ls_restrained_S_all 1.318
_refine_ls_R_factor_all 0.0336
_refine_ls_R_factor_gt 0.0320
_refine_ls_shift/su_max 0.001
_refine_ls_shift/su_mean 0.000
_refine_ls_structure_factor_coef Fsqd
_refine_ls_weighting_details 'w=1/[\s^2^(Fo^2^)+(0.0637P)^2^+47.5079P] where P=(Fo^2^+2Fc^2^)/3'
_refine_ls_weighting_scheme calc
_refine_ls_wR_factor_gt 0.1195
_refine_ls_wR_factor_ref 0.1203
_reflns_Friedel_coverage 0.000
_reflns_number_gt 1118
_reflns_number_total 1197
_reflns_threshold_expression 'I > 2\s(I)'
_cod_data_source_file c9ra09702c2.cif
_cod_data_source_block exp_1789
_cod_depositor_comments 'Adding full bibliography for 7239846--7239848.cif.'
_cod_original_cell_volume 18212.2(10)
_cod_database_code 7239846
_shelx_shelxl_version_number 2014/7
_shelx_space_group_comment
;
The symmetry employed for this shelxl refinement is uniquely defined
by the following loop, which should always be used as a source of
symmetry information in preference to the above space-group names.
They are only intended as comments.
;
_shelx_estimated_absorpt_t_max 0.860
_shelx_estimated_absorpt_t_min 0.860
_reflns_odcompleteness_completeness 99.50
_reflns_odcompleteness_iscentric 1
_reflns_odcompleteness_theta 26.32
_olex2_refinement_description
;
1. Fixed Uiso
 At 1.2 times of:
  All C(H) groups
 At 1.5 times of:
  All C(H,H,H) groups
2. Rigid body (RIGU) restrains
 S002
 with sigma for 1-2 distances of 0.004 and sigma for 1-3 distances of 0.004
 C7, C8, S002
 with sigma for 1-2 distances of 0.004 and sigma for 1-3 distances of 0.004
3. Others
 Sof(S002)=Sof(C7)=Sof(H7B)=Sof(H7A)=Sof(H7C)=Sof(C8)=Sof(H8A)=Sof(H8B)=
 Sof(H8C)=FVAR(1)
4.a Aromatic/amide H refined with riding coordinates:
 C004(H004)
4.b Idealised Me refined as rotating group:
 C7(H7B,H7A,H7C), C8(H8A,H8B,H8C)
;
_olex2_submission_special_instructions 'No special instructions were received'
_oxdiff_exptl_absorpt_empirical_details
;
Empirical correction (ABSPACK) includes:
- Absorption correction using spherical harmonics
- Frame scaling
;
_oxdiff_exptl_absorpt_empirical_full_max 1.880
_oxdiff_exptl_absorpt_empirical_full_min 0.790

loop_
_space_group_symop_operation_xyz
'x, y, z'
'-x, -y, z'
'-x, y, -z'
'x, -y, -z'
'z, x, y'
'z, -x, -y'
'-z, -x, y'
'-z, x, -y'
'y, z, x'
'-y, z, -x'
'y, -z, -x'
'-y, -z, x'
'y, x, -z'
'-y, -x, -z'
'y, -x, z'
'-y, x, z'
'x, z, -y'
'-x, z, y'
'-x, -z, -y'
'x, -z, y'
'z, y, -x'
'z, -y, x'
'-z, y, x'
'-z, -y, -x'
'x, y+1/2, z+1/2'
'-x, -y+1/2, z+1/2'
'-x, y+1/2, -z+1/2'
'x, -y+1/2, -z+1/2'
'z, x+1/2, y+1/2'
'z, -x+1/2, -y+1/2'
'-z, -x+1/2, y+1/2'
'-z, x+1/2, -y+1/2'
'y, z+1/2, x+1/2'
'-y, z+1/2, -x+1/2'
'y, -z+1/2, -x+1/2'
'-y, -z+1/2, x+1/2'
'y, x+1/2, -z+1/2'
'-y, -x+1/2, -z+1/2'
'y, -x+1/2, z+1/2'
'-y, x+1/2, z+1/2'
'x, z+1/2, -y+1/2'
'-x, z+1/2, y+1/2'
'-x, -z+1/2, -y+1/2'
'x, -z+1/2, y+1/2'
'z, y+1/2, -x+1/2'
'z, -y+1/2, x+1/2'
'-z, y+1/2, x+1/2'
'-z, -y+1/2, -x+1/2'
'x+1/2, y, z+1/2'
'-x+1/2, -y, z+1/2'
'-x+1/2, y, -z+1/2'
'x+1/2, -y, -z+1/2'
'z+1/2, x, y+1/2'
'z+1/2, -x, -y+1/2'
'-z+1/2, -x, y+1/2'
'-z+1/2, x, -y+1/2'
'y+1/2, z, x+1/2'
'-y+1/2, z, -x+1/2'
'y+1/2, -z, -x+1/2'
'-y+1/2, -z, x+1/2'
'y+1/2, x, -z+1/2'
'-y+1/2, -x, -z+1/2'
'y+1/2, -x, z+1/2'
'-y+1/2, x, z+1/2'
'x+1/2, z, -y+1/2'
'-x+1/2, z, y+1/2'
'-x+1/2, -z, -y+1/2'
'x+1/2, -z, y+1/2'
'z+1/2, y, -x+1/2'
'z+1/2, -y, x+1/2'
'-z+1/2, y, x+1/2'
'-z+1/2, -y, -x+1/2'
'x+1/2, y+1/2, z'
'-x+1/2, -y+1/2, z'
'-x+1/2, y+1/2, -z'
'x+1/2, -y+1/2, -z'
'z+1/2, x+1/2, y'
'z+1/2, -x+1/2, -y'
'-z+1/2, -x+1/2, y'
'-z+1/2, x+1/2, -y'
'y+1/2, z+1/2, x'
'-y+1/2, z+1/2, -x'
'y+1/2, -z+1/2, -x'
'-y+1/2, -z+1/2, x'
'y+1/2, x+1/2, -z'
'-y+1/2, -x+1/2, -z'
'y+1/2, -x+1/2, z'
'-y+1/2, x+1/2, z'
'x+1/2, z+1/2, -y'
'-x+1/2, z+1/2, y'
'-x+1/2, -z+1/2, -y'
'x+1/2, -z+1/2, y'
'z+1/2, y+1/2, -x'
'z+1/2, -y+1/2, x'
'-z+1/2, y+1/2, x'
'-z+1/2, -y+1/2, -x'
'-x, -y, -z'
'x, y, -z'
'x, -y, z'
'-x, y, z'
'-z, -x, -y'
'-z, x, y'
'z, x, -y'
'z, -x, y'
'-y, -z, -x'
'y, -z, x'
'-y, z, x'
'y, z, -x'
'-y, -x, z'
'y, x, z'
'-y, x, -z'
'y, -x, -z'
'-x, -z, y'
'x, -z, -y'
'x, z, y'
'-x, z, -y'
'-z, -y, x'
'-z, y, -x'
'z, -y, -x'
'z, y, x'
'-x, -y+1/2, -z+1/2'
'x, y+1/2, -z+1/2'
'x, -y+1/2, z+1/2'
'-x, y+1/2, z+1/2'
'-z, -x+1/2, -y+1/2'
'-z, x+1/2, y+1/2'
'z, x+1/2, -y+1/2'
'z, -x+1/2, y+1/2'
'-y, -z+1/2, -x+1/2'
'y, -z+1/2, x+1/2'
'-y, z+1/2, x+1/2'
'y, z+1/2, -x+1/2'
'-y, -x+1/2, z+1/2'
'y, x+1/2, z+1/2'
'-y, x+1/2, -z+1/2'
'y, -x+1/2, -z+1/2'
'-x, -z+1/2, y+1/2'
'x, -z+1/2, -y+1/2'
'x, z+1/2, y+1/2'
'-x, z+1/2, -y+1/2'
'-z, -y+1/2, x+1/2'
'-z, y+1/2, -x+1/2'
'z, -y+1/2, -x+1/2'
'z, y+1/2, x+1/2'
'-x+1/2, -y, -z+1/2'
'x+1/2, y, -z+1/2'
'x+1/2, -y, z+1/2'
'-x+1/2, y, z+1/2'
'-z+1/2, -x, -y+1/2'
'-z+1/2, x, y+1/2'
'z+1/2, x, -y+1/2'
'z+1/2, -x, y+1/2'
'-y+1/2, -z, -x+1/2'
'y+1/2, -z, x+1/2'
'-y+1/2, z, x+1/2'
'y+1/2, z, -x+1/2'
'-y+1/2, -x, z+1/2'
'y+1/2, x, z+1/2'
'-y+1/2, x, -z+1/2'
'y+1/2, -x, -z+1/2'
'-x+1/2, -z, y+1/2'
'x+1/2, -z, -y+1/2'
'x+1/2, z, y+1/2'
'-x+1/2, z, -y+1/2'
'-z+1/2, -y, x+1/2'
'-z+1/2, y, -x+1/2'
'z+1/2, -y, -x+1/2'
'z+1/2, y, x+1/2'
'-x+1/2, -y+1/2, -z'
'x+1/2, y+1/2, -z'
'x+1/2, -y+1/2, z'
'-x+1/2, y+1/2, z'
'-z+1/2, -x+1/2, -y'
'-z+1/2, x+1/2, y'
'z+1/2, x+1/2, -y'
'z+1/2, -x+1/2, y'
'-y+1/2, -z+1/2, -x'
'y+1/2, -z+1/2, x'
'-y+1/2, z+1/2, x'
'y+1/2, z+1/2, -x'
'-y+1/2, -x+1/2, z'
'y+1/2, x+1/2, z'
'-y+1/2, x+1/2, -z'
'y+1/2, -x+1/2, -z'
'-x+1/2, -z+1/2, y'
'x+1/2, -z+1/2, -y'
'x+1/2, z+1/2, y'
'-x+1/2, z+1/2, -y'
'-z+1/2, -y+1/2, x'
'-z+1/2, y+1/2, -x'
'z+1/2, -y+1/2, -x'
'z+1/2, y+1/2, x'

loop_
_atom_site_label
_atom_site_type_symbol
_atom_site_fract_x
_atom_site_fract_y
_atom_site_fract_z
_atom_site_U_iso_or_equiv
_atom_site_adp_type
_atom_site_occupancy
_atom_site_site_symmetry_order
_atom_site_calc_flag
_atom_site_refinement_flags_posn
_atom_site_refinement_flags_adp
_atom_site_refinement_flags_occupancy
_atom_site_disorder_assembly
_atom_site_disorder_group
Cu01 Cu 0.71481(2) 0.28519(2) 0.5000 0.01669(19) Uani 1 4 d S T P A .
S002 S 0.64617(3) 0.35383(3) 0.5000 0.0492(6) Uani 0.925(7) 4 d S TU P . .
O1 O 0.75672(6) 0.31684(6) 0.55258(6) 0.0305(4) Uani 1 1 d . . . . .
C004 C 0.80052(11) 0.36523(8) 0.63477(8) 0.0245(5) Uani 1 2 d S T P A .
H004 H 0.7712 0.3801 0.6199 0.029 Uiso 1 2 calc RS T P . .
C005 C 0.82196(8) 0.32196(8) 0.61324(10) 0.0232(6) Uani 1 2 d S T P . .
C006 C 0.79673(8) 0.29673(8) 0.56895(10) 0.0226(5) Uani 1 2 d S T P A .
C7 C 0.5948(5) 0.3254(9) 0.4718(8) 0.101(6) Uani 0.2314(16) 1 d . U . A -1
H7B H 0.5643 0.3458 0.4783 0.152 Uiso 0.2314(16) 1 calc GR . . A -1
H7A H 0.5902 0.2913 0.4860 0.152 Uiso 0.2314(16) 1 calc GR . . A -1
H7C H 0.6006 0.3229 0.4351 0.152 Uiso 0.2314(16) 1 calc GR . . A -1
C8 C 0.6248(8) 0.3463(8) 0.5681(9) 0.099(6) Uani 0.2314(16) 1 d . U . A -1
H8A H 0.5979 0.3710 0.5755 0.148 Uiso 0.2314(16) 1 calc GR . . A -1
H8B H 0.6536 0.3521 0.5909 0.148 Uiso 0.2314(16) 1 calc GR . . A -1
H8C H 0.6117 0.3118 0.5733 0.148 Uiso 0.2314(16) 1 calc GR . . A -1

loop_
_atom_site_aniso_label
_atom_site_aniso_U_11
_atom_site_aniso_U_22
_atom_site_aniso_U_33
_atom_site_aniso_U_23
_atom_site_aniso_U_13
_atom_site_aniso_U_12
Cu01 0.0184(2) 0.0184(2) 0.0132(2) 0.000 0.000 0.00581(14)
S002 0.0431(6) 0.0431(6) 0.0614(10) 0.000 0.000 0.0249(6)
O1 0.0313(8) 0.0313(7) 0.0289(7) -0.0099(6) -0.0121(6) 0.0090(6)
C004 0.0252(12) 0.0242(8) 0.0242(8) -0.0021(10) -0.0055(8) 0.0055(8)
C005 0.0247(8) 0.0247(8) 0.0202(11) -0.0042(7) -0.0042(7) 0.0032(10)
C006 0.0244(7) 0.0244(7) 0.0191(12) -0.0016(7) -0.0016(7) 0.0025(10)
C7 0.038(6) 0.125(13) 0.141(13) -0.047(11) -0.030(7) 0.038(7)
C8 0.094(13) 0.095(13) 0.107(8) -0.002(7) 0.034(8) 0.025(10)

loop_
_atom_type_symbol
_atom_type_description
_atom_type_scat_dispersion_real
_atom_type_scat_dispersion_imag
_atom_type_scat_source
Cu Cu 0.3201 1.2651 'International Tables Vol C Tables 4.2.6.8 and 6.1.1.4'
C C 0.0033 0.0016 'International Tables Vol C Tables 4.2.6.8 and 6.1.1.4'
O O 0.0106 0.0060 'International Tables Vol C Tables 4.2.6.8 and 6.1.1.4'
H H 0.0000 0.0000 'International Tables Vol C Tables 4.2.6.8 and 6.1.1.4'
S S 0.1246 0.1234 'International Tables Vol C Tables 4.2.6.8 and 6.1.1.4'

loop_
_geom_angle_atom_site_label_1
_geom_angle_atom_site_label_2
_geom_angle_atom_site_label_3
_geom_angle
_geom_angle_site_symmetry_1
_geom_angle_site_symmetry_3
S002 Cu01 Cu01 180.0 . 169_656
O1 Cu01 Cu01 84.40(4) 14_666 169_656
O1 Cu01 Cu01 84.40(4) . 169_656
O1 Cu01 Cu01 84.40(4) 98_556 169_656
O1 Cu01 Cu01 84.40(4) 109_665 169_656
O1 Cu01 S002 95.60(4) . .
O1 Cu01 S002 95.60(4) 98_556 .
O1 Cu01 S002 95.60(4) 14_666 .
O1 Cu01 S002 95.60(4) 109_665 .
O1 Cu01 O1 168.79(9) 109_665 98_556
O1 Cu01 O1 88.84(10) . 109_665
O1 Cu01 O1 88.84(10) 14_666 98_556
O1 Cu01 O1 90.07(10) 14_666 109_665
O1 Cu01 O1 168.79(9) . 14_666
O1 Cu01 O1 90.07(10) . 98_556
C7 S002 Cu01 104.4(6) . .
C7 S002 C8 97.4(12) . .
C8 S002 Cu01 97.8(6) . .
C006 O1 Cu01 122.45(15) . .
C005 C004 H004 119.9 59_566 .
C005 C004 H004 119.9 . .
C005 C004 C005 120.1(3) 59_566 .
C004 C005 C004 119.8(3) 80_646 .
C004 C005 C006 120.03(13) 80_646 .
C004 C005 C006 120.02(13) . .
O1 C006 O1 126.2(3) 182_545 .
O1 C006 C005 116.91(13) . .
O1 C006 C005 116.90(13) 182_545 .
S002 C7 H7B 109.5 . .
S002 C7 H7A 109.5 . .
S002 C7 H7C 109.5 . .
H7B C7 H7A 109.5 . .
H7B C7 H7C 109.5 . .
H7A C7 H7C 109.5 . .
S002 C8 H8A 109.5 . .
S002 C8 H8B 109.5 . .
S002 C8 H8C 109.5 . .
H8A C8 H8B 109.5 . .
H8A C8 H8C 109.5 . .
H8B C8 H8C 109.5 . .

loop_
_geom_bond_atom_site_label_1
_geom_bond_atom_site_label_2
_geom_bond_distance
_geom_bond_site_symmetry_2
Cu01 Cu01 2.6187(8) 169_656
Cu01 S002 2.5540(13) .
Cu01 O1 1.9553(14) 109_665
Cu01 O1 1.9553(14) 14_666
Cu01 O1 1.9552(14) .
Cu01 O1 1.9553(14) 98_556
S002 C7 1.712(16) .
S002 C8 1.89(2) .
O1 C006 1.2544(19) .
C004 H004 0.9500 .
C004 C005 1.3911(18) .
C004 C005 1.3911(18) 59_566
C005 C004 1.3911(18) 80_646
C005 C006 1.496(4) .
C006 O1 1.2544(19) 182_545
C7 H7B 0.9800 .
C7 H7A 0.9800 .
C7 H7C 0.9800 .
C8 H8A 0.9800 .
C8 H8B 0.9800 .
C8 H8C 0.9800 .

loop_
_smtbx_masks_void_nr
_smtbx_masks_void_average_x
_smtbx_masks_void_average_y
_smtbx_masks_void_average_z
_smtbx_masks_void_volume
_smtbx_masks_void_count_electrons
1 0.000 0.000 0.000 1235.9 0.0
2 0.000 0.000 0.500 186.4 41.4
3 0.000 0.500 0.500 1235.9 0.0
4 0.000 0.500 0.000 186.4 41.4
5 0.250 0.250 0.250 222.6 55.3
6 0.250 0.250 0.750 222.6 54.3
7 0.250 0.750 0.250 222.6 54.3
8 0.250 0.750 0.750 222.6 55.3
9 0.500 0.000 0.500 1235.9 0.0
10 0.500 0.500 0.000 1235.9 0.0
11 0.500 0.000 0.000 186.4 41.4
12 0.500 0.500 0.500 186.4 41.4
13 0.750 0.250 0.250 222.6 35.7
14 0.750 0.250 0.750 222.6 36.3
15 0.750 0.750 0.250 222.6 36.3
16 0.750 0.750 0.750 222.6 35.7
